data_7154322
loop_
_publ_author_name
'Huang, Hu'
'Pan, Hongjie'
'Cai, Yudong'
'Liu, Mao'
'Tian, Hua'
'Shi, Yian'

_publ_section_title
;
 Enantioselective 6-endo bromoaminocyclization of 2,4-dienyl
 N-tosylcarbamates catalyzed by a chiral phosphine oxide-Sc(OTf)3 complex.
 A dramatic additive effect.
;
_journal_issue 12
_journal_name_full 'Organic &amp; biomolecular chemistry'
_journal_page_first 3566
_journal_page_last 3570
_journal_paper_doi 10.1039/c5ob00001g
_journal_volume 13
_journal_year 2015
_chemical_absolute_configuration ad
_chemical_formula_moiety 'C15 H18 Br N O4 S'
_chemical_formula_sum 'C15 H18 Br N O4 S'
_chemical_formula_weight 388.27
_chemical_name_systematic
;
 ?
;
_space_group_crystal_system monoclinic
_space_group_IT_number 4
_space_group_name_Hall 'P 2yb'
_space_group_name_H-M_alt 'P 1 21 1'
_symmetry_space_group_name_Hall 'P 2yb'
_symmetry_space_group_name_H-M 'P 1 21 1'
_atom_sites_solution_hydrogens geom
_audit_block_doi 10.5517/cc13vfzc
_audit_creation_date 2014-03-24
_audit_creation_method
;
Olex2 1.2
(compiled 2013.12.10 svn.r2850 for OlexSys, GUI svn.r4736)
;
_audit_update_record
;
2014-12-09 deposited with the CCDC.
2015-02-02 downloaded from the CCDC.
;
_cell_angle_alpha 90
_cell_angle_beta 105.33(3)
_cell_angle_gamma 90
_cell_formula_units_Z 4
_cell_length_a 8.1106(16)
_cell_length_b 15.869(3)
_cell_length_c 13.458(3)
_cell_measurement_reflns_used 5532
_cell_measurement_temperature 173.1500
_cell_measurement_theta_max 27.4853
_cell_measurement_theta_min 1.5690
_cell_volume 1670.5(6)
_computing_cell_refinement 'CrystalClear (Rigaku Inc., 2007)'
_computing_data_collection 'CrystalClear (Rigaku Inc., 2007)'
_computing_data_reduction 'CrystalClear (Rigaku Inc., 2007)'
_computing_molecular_graphics 'Olex2 (Dolomanov et al., 2009)'
_computing_publication_material 'Olex2 (Dolomanov et al., 2009)'
_computing_structure_refinement 'XL (Sheldrick, 2013)'
_computing_structure_solution
;
'XS (Sheldrick, 2013)'
;
_diffrn_ambient_temperature 173.1500
_diffrn_detector_area_resol_mean 28.5714
_diffrn_measured_fraction_theta_full 0.999
_diffrn_measured_fraction_theta_max 0.999
_diffrn_measurement_device
;
Saturn724+ (2x2 bin mode)
;
_diffrn_measurement_device_details
;
AFC10: Fixed Chi 2 circle
;
_diffrn_measurement_device_type 'Saturn724+ CCD'
_diffrn_measurement_method '\w scans at fixed \c = 45\%'
_diffrn_orient_matrix_type d*Trek
_diffrn_orient_matrix_UB_11 -0.0266
_diffrn_orient_matrix_UB_12 -0.0269
_diffrn_orient_matrix_UB_13 -0.1221
_diffrn_orient_matrix_UB_21 -0.0158
_diffrn_orient_matrix_UB_22 0.0679
_diffrn_orient_matrix_UB_23 -0.0329
_diffrn_orient_matrix_UB_31 0.0609
_diffrn_orient_matrix_UB_32 0.0070
_diffrn_orient_matrix_UB_33 -0.0148
_diffrn_radiation_detector CCD
_diffrn_radiation_monochromator 'Graphite Monochromator'
_diffrn_radiation_type MoK\a
_diffrn_radiation_wavelength 0.71073
_diffrn_reflns_av_R_equivalents 0.0585
_diffrn_reflns_av_unetI/netI 0.0675
_diffrn_reflns_Laue_measured_fraction_full 0.999
_diffrn_reflns_Laue_measured_fraction_max 0.999
_diffrn_reflns_limit_h_max 10
_diffrn_reflns_limit_h_min -10
_diffrn_reflns_limit_k_max 20
_diffrn_reflns_limit_k_min -20
_diffrn_reflns_limit_l_max 17
_diffrn_reflns_limit_l_min -17
_diffrn_reflns_number 18963
_diffrn_reflns_point_group_measured_fraction_full 0.994
_diffrn_reflns_point_group_measured_fraction_max 0.988
_diffrn_reflns_theta_full 26.000
_diffrn_reflns_theta_max 27.483
_diffrn_reflns_theta_min 1.569
_diffrn_source 'Sealed Tube'
_diffrn_source_current 30.0000
_diffrn_source_power 1.5000
_diffrn_source_voltage 50.0000
_exptl_absorpt_coefficient_mu 2.602
_exptl_absorpt_correction_T_max 1.0000
_exptl_absorpt_correction_T_min 0.48329
_exptl_absorpt_correction_type multi-scan
_exptl_absorpt_process_details 'CrystalClear (Rigaku Inc., 2007)'
_exptl_crystal_colour Colorless
_exptl_crystal_density_diffrn 1.544
_exptl_crystal_description block
_exptl_crystal_F_000 792
_exptl_crystal_size_max 0.279
_exptl_crystal_size_mid 0.138
_exptl_crystal_size_min 0.133
_refine_diff_density_max 0.754
_refine_diff_density_min -0.489
_refine_diff_density_rms 0.074
_refine_ls_abs_structure_details
;
 Flack x determined using 2742 quotients [(I+)-(I-)]/[(I+)+(I-)]
 (Parsons and Flack (2004), Acta Cryst. A60, s61).
;
_refine_ls_abs_structure_Flack -0.001(7)
_refine_ls_extinction_method none
_refine_ls_goodness_of_fit_ref 1.100
_refine_ls_hydrogen_treatment constr
_refine_ls_matrix_type full
_refine_ls_number_parameters 403
_refine_ls_number_reflns 7586
_refine_ls_number_restraints 1
_refine_ls_restrained_S_all 1.100
_refine_ls_R_factor_all 0.0536
_refine_ls_R_factor_gt 0.0481
_refine_ls_shift/su_max 0.001
_refine_ls_shift/su_mean 0.000
_refine_ls_structure_factor_coef Fsqd
_refine_ls_weighting_details 'w=1/[\s^2^(Fo^2^)+(0.0359P)^2^+0.0091P] where P=(Fo^2^+2Fc^2^)/3'
_refine_ls_weighting_scheme calc
_refine_ls_wR_factor_gt 0.0998
_refine_ls_wR_factor_ref 0.1043
_reflns_Friedel_coverage 0.909
_reflns_Friedel_fraction_full 0.988
_reflns_Friedel_fraction_max 0.976
_reflns_number_gt 7032
_reflns_number_total 7586
_reflns_threshold_expression 'I > 2\s(I)'
_cod_data_source_file c5ob00001g2.cif
_cod_data_source_block sa3281b
_cod_depositor_comments 'Adding full bibliography for 7154320--7154328.cif.'
_cod_database_code 7154322
_shelxl_version_number 2013-4
_shelx_space_group_comment
;
The symmetry employed for this shelxl refinement is uniquely defined
by the following loop, which should always be used as a source of
symmetry information in preference to the above space-group names.
They are only intended as comments.
;
_diffrn_number_total 7632
_olex2_refinement_description
;
1. Fixed Uiso
 At 1.2 times of:
  All C(H) groups, All C(H,H) groups
 At 1.5 times of:
  All C(H,H,H) groups
2.a Ternary CH refined with riding coordinates:
 C25(H25), C26(H26), C10(H10), C11(H11)
2.b Secondary CH2 refined with riding coordinates:
 C24(H24A,H24B), C9(H9A,H9B)
2.c Aromatic/amide H refined with riding coordinates:
 C18(H18), C19(H19), C21(H21), C22(H22), C27(H27), C3(H3), C4(H4), C6(H6),
 C7(H7), C12(H12)
2.d Idealised Me refined as rotating group:
 C16(H16A,H16B,H16C), C29(H29A,H29B,H29C), C30(H30A,H30B,H30C), C1(H1A,H1B,
 H1C), C14(H14A,H14B,H14C), C15(H15A,H15B,H15C)
;

loop_
_space_group_symop_operation_xyz
'x, y, z'
'-x, y+1/2, -z'

loop_
_atom_site_label
_atom_site_type_symbol
_atom_site_fract_x
_atom_site_fract_y
_atom_site_fract_z
_atom_site_U_iso_or_equiv
_atom_site_adp_type
_atom_site_occupancy
_atom_site_site_symmetry_order
_atom_site_calc_flag
_atom_site_refinement_flags_posn
Br2 Br 0.34493(8) 0.41304(4) 1.06480(5) 0.03756(17) Uani 1 1 d .
S2 S 0.83282(19) 0.41979(13) 0.95312(15) 0.0446(5) Uani 1 1 d .
O5 O 0.8827(6) 0.3432(3) 1.0076(5) 0.070(2) Uani 1 1 d .
O6 O 0.8857(6) 0.4369(4) 0.8629(4) 0.074(2) Uani 1 1 d .
O7 O 0.6027(6) 0.5500(3) 0.8597(3) 0.0367(11) Uani 1 1 d .
O8 O 0.3592(5) 0.4835(3) 0.8443(3) 0.0303(9) Uani 1 1 d .
N1 N 0.6171(5) 0.4165(4) 0.9231(4) 0.0279(10) Uani 1 1 d .
C16 C 1.0256(12) 0.7080(6) 1.2526(7) 0.069(3) Uani 1 1 d .
H16A H 0.9258 0.7250 1.2731 0.103 Uiso 1 1 calc GR
H16B H 1.0668 0.7546 1.2205 0.103 Uiso 1 1 calc GR
H16C H 1.1128 0.6904 1.3122 0.103 Uiso 1 1 calc GR
C17 C 0.9808(9) 0.6361(5) 1.1776(6) 0.0399(16) Uani 1 1 d .
C18 C 0.9283(8) 0.5593(5) 1.2076(5) 0.0389(16) Uani 1 1 d .
H18 H 0.9225 0.5527 1.2752 0.047 Uiso 1 1 calc R
C19 C 0.8844(7) 0.4925(5) 1.1407(5) 0.0338(13) Uani 1 1 d .
H19 H 0.8514 0.4411 1.1626 0.041 Uiso 1 1 calc R
C20 C 0.8908(7) 0.5039(4) 1.0394(5) 0.0326(14) Uani 1 1 d .
C21 C 0.9447(9) 0.5795(5) 1.0076(5) 0.0413(16) Uani 1 1 d .
H21 H 0.9508 0.5862 0.9400 0.050 Uiso 1 1 calc R
C22 C 0.9893(9) 0.6447(5) 1.0773(6) 0.0445(18) Uani 1 1 d .
H22 H 1.0259 0.6955 1.0561 0.053 Uiso 1 1 calc R
C23 C 0.5315(7) 0.4861(4) 0.8743(4) 0.0275(12) Uani 1 1 d .
C24 C 0.2674(7) 0.4056(4) 0.8447(4) 0.0314(13) Uani 1 1 d .
H24A H 0.2649 0.3738 0.7828 0.038 Uiso 1 1 calc R
H24B H 0.1504 0.4178 0.8452 0.038 Uiso 1 1 calc R
C25 C 0.3527(8) 0.3543(4) 0.9380(5) 0.0300(13) Uani 1 1 d .
H25 H 0.2909 0.3008 0.9349 0.036 Uiso 1 1 calc R
C26 C 0.5350(8) 0.3352(4) 0.9370(5) 0.0276(12) Uani 1 1 d .
H26 H 0.5956 0.3108 1.0035 0.033 Uiso 1 1 calc R
C27 C 0.5399(8) 0.2732(4) 0.8523(5) 0.0314(14) Uani 1 1 d .
H27 H 0.5515 0.2947 0.7902 0.038 Uiso 1 1 calc R
C28 C 0.5286(8) 0.1908(4) 0.8608(5) 0.0317(14) Uani 1 1 d .
C29 C 0.5150(11) 0.1467(4) 0.9561(5) 0.0436(17) Uani 1 1 d .
H29A H 0.5085 0.1877 1.0075 0.065 Uiso 1 1 calc GR
H29B H 0.6137 0.1118 0.9815 0.065 Uiso 1 1 calc GR
H29C H 0.4139 0.1124 0.9407 0.065 Uiso 1 1 calc GR
C30 C 0.5332(10) 0.1343(5) 0.7727(6) 0.0448(18) Uani 1 1 d .
H30A H 0.5441 0.1677 0.7153 0.067 Uiso 1 1 calc GR
H30B H 0.4294 0.1021 0.7530 0.067 Uiso 1 1 calc GR
H30C H 0.6290 0.0967 0.7931 0.067 Uiso 1 1 calc GR
Br1 Br 0.31752(8) 0.49536(4) 0.40298(5) 0.03840(18) Uani 1 1 d .
S1 S 0.87401(19) 0.46538(10) 0.53698(12) 0.0289(3) Uani 1 1 d .
O1 O 1.0026(5) 0.4452(3) 0.6290(3) 0.0413(12) Uani 1 1 d .
O2 O 0.8953(6) 0.5380(3) 0.4788(4) 0.0393(11) Uani 1 1 d .
O3 O 0.6943(6) 0.3518(3) 0.6355(3) 0.0341(10) Uani 1 1 d .
O4 O 0.4791(5) 0.4346(3) 0.6431(3) 0.0311(10) Uani 1 1 d .
N2 N 0.6871(6) 0.4832(3) 0.5656(4) 0.0251(10) Uani 1 1 d .
C1 C 0.8011(11) 0.1725(5) 0.2436(6) 0.0494(19) Uani 1 1 d .
H1A H 0.8448 0.1914 0.1877 0.074 Uiso 1 1 calc GR
H1B H 0.6844 0.1550 0.2172 0.074 Uiso 1 1 calc GR
H1C H 0.8683 0.1259 0.2776 0.074 Uiso 1 1 calc GR
C2 C 0.8101(8) 0.2430(4) 0.3188(5) 0.0345(15) Uani 1 1 d .
C3 C 0.9085(9) 0.2362(4) 0.4202(5) 0.0389(16) Uani 1 1 d .
H3 H 0.9648 0.1859 0.4428 0.047 Uiso 1 1 calc R
C4 C 0.9239(8) 0.3026(5) 0.4877(5) 0.0350(15) Uani 1 1 d .
H4 H 0.9907 0.2972 0.5551 0.042 Uiso 1 1 calc R
C5 C 0.8392(7) 0.3779(4) 0.4548(4) 0.0257(12) Uani 1 1 d .
C6 C 0.7375(8) 0.3861(4) 0.3546(5) 0.0337(14) Uani 1 1 d .
H6 H 0.6799 0.4361 0.3325 0.040 Uiso 1 1 calc R
C7 C 0.7234(9) 0.3186(4) 0.2886(5) 0.0379(16) Uani 1 1 d .
H7 H 0.6540 0.3235 0.2218 0.045 Uiso 1 1 calc R
C8 C 0.6252(7) 0.4191(4) 0.6165(4) 0.0271(12) Uani 1 1 d .
C9 C 0.3874(8) 0.5133(4) 0.6209(5) 0.0336(15) Uani 1 1 d .
H9A H 0.4219 0.5498 0.6806 0.040 Uiso 1 1 calc R
H9B H 0.2660 0.5024 0.6086 0.040 Uiso 1 1 calc R
C10 C 0.4180(8) 0.5580(4) 0.5292(5) 0.0300(13) Uani 1 1 d .
H10 H 0.3650 0.6139 0.5239 0.036 Uiso 1 1 calc R
C11 C 0.6106(8) 0.5684(4) 0.5472(4) 0.0262(12) Uani 1 1 d .
H11 H 0.6337 0.5920 0.4850 0.031 Uiso 1 1 calc R
C12 C 0.6837(8) 0.6264(4) 0.6368(5) 0.0295(13) Uani 1 1 d .
H12 H 0.7300 0.6019 0.7008 0.035 Uiso 1 1 calc R
C13 C 0.6868(9) 0.7085(4) 0.6311(5) 0.0357(15) Uani 1 1 d .
C14 C 0.7553(10) 0.7620(5) 0.7253(6) 0.054(2) Uani 1 1 d .
H14A H 0.7882 0.7264 0.7850 0.081 Uiso 1 1 calc GR
H14B H 0.6684 0.8005 0.7331 0.081 Uiso 1 1 calc GR
H14C H 0.8530 0.7930 0.7180 0.081 Uiso 1 1 calc GR
C15 C 0.6219(12) 0.7568(5) 0.5329(7) 0.061(2) Uani 1 1 d .
H15A H 0.6030 0.7188 0.4755 0.091 Uiso 1 1 calc GR
H15B H 0.7046 0.7984 0.5272 0.091 Uiso 1 1 calc GR
H15C H 0.5163 0.7840 0.5332 0.091 Uiso 1 1 calc GR

loop_
_atom_site_aniso_label
_atom_site_aniso_U_11
_atom_site_aniso_U_22
_atom_site_aniso_U_33
_atom_site_aniso_U_23
_atom_site_aniso_U_13
_atom_site_aniso_U_12
Br2 0.0413(4) 0.0421(4) 0.0329(3) 0.0042(3) 0.0160(3) 0.0056(3)
S2 0.0201(7) 0.0484(11) 0.0642(11) -0.0313(10) 0.0092(7) -0.0034(8)
O5 0.030(3) 0.035(3) 0.124(6) -0.028(3) -0.017(3) 0.012(2)
O6 0.038(3) 0.123(6) 0.072(4) -0.059(4) 0.033(3) -0.029(3)
O7 0.044(3) 0.035(3) 0.031(2) 0.002(2) 0.011(2) -0.015(2)
O8 0.026(2) 0.033(3) 0.030(2) 0.007(2) 0.0054(16) 0.0033(19)
N1 0.019(2) 0.024(2) 0.038(3) 0.000(3) 0.0039(19) 0.000(2)
C16 0.061(6) 0.060(5) 0.070(6) -0.041(5) -0.010(5) -0.001(4)
C17 0.032(4) 0.037(4) 0.043(4) -0.012(3) -0.004(3) -0.002(3)
C18 0.030(3) 0.055(5) 0.029(3) 0.001(3) 0.003(3) 0.002(3)
C19 0.029(3) 0.031(3) 0.039(3) 0.002(3) 0.005(2) 0.001(3)
C20 0.021(3) 0.038(4) 0.036(3) -0.008(3) 0.002(2) -0.006(3)
C21 0.039(4) 0.050(4) 0.035(4) -0.008(3) 0.011(3) -0.015(3)
C22 0.042(4) 0.036(4) 0.051(4) -0.007(4) 0.005(3) -0.011(3)
C23 0.030(3) 0.034(3) 0.019(2) -0.003(3) 0.007(2) -0.005(3)
C24 0.025(3) 0.038(4) 0.031(3) 0.005(3) 0.007(2) -0.004(3)
C25 0.031(3) 0.028(3) 0.030(3) 0.001(3) 0.007(3) -0.003(3)
C26 0.033(3) 0.022(3) 0.028(3) -0.004(3) 0.008(2) -0.002(2)
C27 0.034(3) 0.034(4) 0.026(3) -0.001(3) 0.009(3) -0.001(3)
C28 0.036(4) 0.028(3) 0.031(3) -0.007(3) 0.009(3) -0.006(3)
C29 0.060(5) 0.030(4) 0.042(4) 0.000(3) 0.015(4) -0.002(3)
C30 0.054(5) 0.038(4) 0.046(4) -0.013(3) 0.020(4) -0.005(3)
Br1 0.0360(3) 0.0439(4) 0.0298(3) 0.0041(3) -0.0008(2) -0.0045(3)
S1 0.0229(7) 0.0320(8) 0.0328(8) -0.0037(6) 0.0089(6) -0.0039(6)
O1 0.022(2) 0.061(3) 0.035(2) -0.014(2) -0.0007(18) 0.001(2)
O2 0.043(3) 0.036(3) 0.048(3) -0.004(2) 0.029(2) -0.007(2)
O3 0.040(3) 0.031(2) 0.031(2) 0.011(2) 0.009(2) 0.004(2)
O4 0.025(2) 0.037(3) 0.035(2) 0.008(2) 0.0131(17) 0.0011(18)
N2 0.026(2) 0.024(3) 0.028(2) 0.004(2) 0.0106(19) 0.003(2)
C1 0.069(5) 0.042(4) 0.045(4) -0.016(4) 0.028(4) -0.019(4)
C2 0.034(3) 0.035(4) 0.039(4) -0.001(3) 0.018(3) -0.009(3)
C3 0.046(4) 0.030(4) 0.043(4) 0.003(3) 0.015(3) 0.012(3)
C4 0.034(4) 0.039(4) 0.028(3) 0.002(3) 0.004(3) 0.011(3)
C5 0.023(3) 0.029(3) 0.026(3) 0.001(2) 0.008(2) -0.003(2)
C6 0.033(3) 0.031(3) 0.035(3) 0.006(3) 0.006(3) 0.005(3)
C7 0.034(3) 0.046(4) 0.030(3) -0.004(3) 0.001(3) -0.004(3)
C8 0.026(3) 0.031(3) 0.023(3) 0.003(3) 0.005(2) -0.005(3)
C9 0.023(3) 0.044(4) 0.035(3) 0.007(3) 0.009(2) 0.005(3)
C10 0.027(3) 0.030(3) 0.031(3) 0.002(3) 0.006(2) 0.001(3)
C11 0.033(3) 0.022(3) 0.025(3) 0.003(2) 0.011(2) 0.001(2)
C12 0.027(3) 0.033(3) 0.028(3) 0.001(3) 0.005(2) 0.002(3)
C13 0.039(4) 0.024(3) 0.043(4) -0.008(3) 0.009(3) 0.003(3)
C14 0.046(5) 0.052(5) 0.062(5) -0.022(4) 0.009(4) 0.003(4)
C15 0.073(6) 0.033(4) 0.065(6) 0.000(4) -0.002(5) -0.001(4)

loop_
_atom_type_symbol
_atom_type_description
_atom_type_scat_dispersion_real
_atom_type_scat_dispersion_imag
_atom_type_scat_source
C C 0.0033 0.0016 'International Tables Vol C Tables 4.2.6.8 and 6.1.1.4'
H H 0.0000 0.0000 'International Tables Vol C Tables 4.2.6.8 and 6.1.1.4'
Br Br -0.2901 2.4595 'International Tables Vol C Tables 4.2.6.8 and 6.1.1.4'
N N 0.0061 0.0033 'International Tables Vol C Tables 4.2.6.8 and 6.1.1.4'
O O 0.0106 0.0060 'International Tables Vol C Tables 4.2.6.8 and 6.1.1.4'
S S 0.1246 0.1234 'International Tables Vol C Tables 4.2.6.8 and 6.1.1.4'

loop_
_geom_angle_atom_site_label_1
_geom_angle_atom_site_label_2
_geom_angle_atom_site_label_3
_geom_angle
O5 S2 N1 103.4(3)
O5 S2 C20 108.7(3)
O6 S2 O5 119.8(4)
O6 S2 N1 109.3(3)
O6 S2 C20 109.5(3)
N1 S2 C20 105.2(3)
C23 O8 C24 121.3(5)
C23 N1 S2 116.8(4)
C23 N1 C26 124.8(5)
C26 N1 S2 117.8(4)
C18 C17 C16 120.7(7)
C22 C17 C16 121.2(7)
C22 C17 C18 118.1(7)
C19 C18 C17 122.3(6)
C18 C19 C20 118.1(7)
C19 C20 S2 118.6(5)
C21 C20 S2 120.6(5)
C21 C20 C19 120.9(6)
C22 C21 C20 119.2(6)
C17 C22 C21 121.4(7)
O7 C23 O8 118.6(6)
O7 C23 N1 123.2(5)
O8 C23 N1 118.2(5)
O8 C24 C25 110.1(5)
C24 C25 Br2 110.9(4)
C24 C25 C26 109.6(5)
C26 C25 Br2 111.1(4)
N1 C26 C25 107.4(5)
N1 C26 C27 111.6(5)
C25 C26 C27 110.9(5)
C28 C27 C26 124.2(6)
C27 C28 C29 124.2(6)
C27 C28 C30 120.6(6)
C29 C28 C30 115.1(6)
O1 S1 O2 119.3(3)
O1 S1 N2 109.5(3)
O1 S1 C5 109.2(3)
O2 S1 N2 103.7(3)
O2 S1 C5 108.4(3)
N2 S1 C5 105.9(3)
C8 O4 C9 122.9(5)
C8 N2 S1 117.0(4)
C8 N2 C11 124.0(5)
C11 N2 S1 118.5(4)
C3 C2 C1 121.2(7)
C3 C2 C7 117.8(6)
C7 C2 C1 121.0(6)
C4 C3 C2 121.1(6)
C3 C4 C5 119.8(6)
C4 C5 S1 119.7(5)
C6 C5 S1 119.7(5)
C6 C5 C4 120.4(6)
C7 C6 C5 118.8(6)
C6 C7 C2 122.1(6)
O3 C8 O4 119.9(5)
O3 C8 N2 123.0(5)
O4 C8 N2 117.0(5)
O4 C9 C10 113.0(5)
C9 C10 Br1 110.7(4)
C9 C10 C11 107.8(5)
C11 C10 Br1 111.6(4)
N2 C11 C10 107.1(5)
N2 C11 C12 111.4(5)
C12 C11 C10 111.3(5)
C13 C12 C11 124.9(6)
C12 C13 C14 121.4(7)
C12 C13 C15 123.7(7)
C15 C13 C14 114.9(6)

loop_
_geom_bond_atom_site_label_1
_geom_bond_atom_site_label_2
_geom_bond_distance
Br2 C25 1.960(6)
S2 O5 1.422(6)
S2 O6 1.416(6)
S2 N1 1.689(5)
S2 C20 1.750(7)
O7 C23 1.209(7)
O8 C23 1.348(7)
O8 C24 1.444(7)
N1 C23 1.375(8)
N1 C26 1.487(8)
C16 C17 1.503(10)
C17 C18 1.386(10)
C17 C22 1.376(10)
C18 C19 1.375(9)
C19 C20 1.390(8)
C20 C21 1.382(9)
C21 C22 1.380(9)
C24 C25 1.504(8)
C25 C26 1.513(8)
C26 C27 1.513(8)
C27 C28 1.319(9)
C28 C29 1.490(9)
C28 C30 1.495(9)
Br1 C10 1.950(6)
S1 O1 1.428(4)
S1 O2 1.429(5)
S1 N2 1.684(5)
S1 C5 1.750(6)
O3 C8 1.201(7)
O4 C8 1.348(6)
O4 C9 1.445(7)
N2 C8 1.391(7)
N2 C11 1.481(7)
C1 C2 1.497(9)
C2 C3 1.392(10)
C2 C7 1.395(9)
C3 C4 1.375(9)
C4 C5 1.391(9)
C5 C6 1.387(8)
C6 C7 1.377(9)
C9 C10 1.499(8)
C10 C11 1.525(8)
C11 C12 1.508(8)
C12 C13 1.306(9)
C13 C14 1.505(10)
C13 C15 1.497(10)

loop_
_geom_torsion_atom_site_label_1
_geom_torsion_atom_site_label_2
_geom_torsion_atom_site_label_3
_geom_torsion_atom_site_label_4
_geom_torsion
Br2 C25 C26 N1 -70.8(5)
Br2 C25 C26 C27 167.1(4)
S2 N1 C23 O7 -5.7(8)
S2 N1 C23 O8 176.4(4)
S2 N1 C26 C25 162.5(4)
S2 N1 C26 C27 -75.7(6)
S2 C20 C21 C22 179.9(5)
O5 S2 N1 C23 176.3(5)
O5 S2 N1 C26 -12.5(5)
O5 S2 C20 C19 -33.9(6)
O5 S2 C20 C21 145.0(6)
O6 S2 N1 C23 -55.1(5)
O6 S2 N1 C26 116.1(5)
O6 S2 C20 C19 -166.3(5)
O6 S2 C20 C21 12.5(7)
O8 C24 C25 Br2 63.5(5)
O8 C24 C25 C26 -59.4(6)
N1 S2 C20 C19 76.4(5)
N1 S2 C20 C21 -104.7(6)
N1 C26 C27 C28 157.3(6)
C16 C17 C18 C19 179.2(7)
C16 C17 C22 C21 -178.5(7)
C17 C18 C19 C20 -1.1(10)
C18 C17 C22 C21 0.9(11)
C18 C19 C20 S2 -179.2(5)
C18 C19 C20 C21 1.9(9)
C19 C20 C21 C22 -1.3(10)
C20 S2 N1 C23 62.3(5)
C20 S2 N1 C26 -126.5(5)
C20 C21 C22 C17 -0.2(11)
C22 C17 C18 C19 -0.2(10)
C23 O8 C24 C25 39.0(7)
C23 N1 C26 C25 -27.0(7)
C23 N1 C26 C27 94.7(6)
C24 O8 C23 O7 170.3(5)
C24 O8 C23 N1 -11.8(7)
C24 C25 C26 N1 52.0(6)
C24 C25 C26 C27 -70.1(7)
C25 C26 C27 C28 -83.1(8)
C26 N1 C23 O7 -176.2(5)
C26 N1 C23 O8 5.9(8)
C26 C27 C28 C29 -2.0(11)
C26 C27 C28 C30 179.5(6)
Br1 C10 C11 N2 -65.6(5)
Br1 C10 C11 C12 172.5(4)
S1 N2 C8 O3 -3.7(8)
S1 N2 C8 O4 177.5(4)
S1 N2 C11 C10 153.4(4)
S1 N2 C11 C12 -84.7(5)
S1 C5 C6 C7 174.6(5)
O1 S1 N2 C8 -56.3(5)
O1 S1 N2 C11 116.4(4)
O1 S1 C5 C4 4.2(6)
O1 S1 C5 C6 -170.9(5)
O2 S1 N2 C8 175.3(4)
O2 S1 N2 C11 -12.0(5)
O2 S1 C5 C4 135.7(5)
O2 S1 C5 C6 -39.4(5)
O4 C9 C10 Br1 67.8(6)
O4 C9 C10 C11 -54.5(7)
N2 S1 C5 C4 -113.6(5)
N2 S1 C5 C6 71.3(5)
N2 C11 C12 C13 156.1(6)
C1 C2 C3 C4 176.5(7)
C1 C2 C7 C6 -176.2(6)
C2 C3 C4 C5 0.4(10)
C3 C2 C7 C6 2.2(10)
C3 C4 C5 S1 -174.3(5)
C3 C4 C5 C6 0.8(10)
C4 C5 C6 C7 -0.6(9)
C5 S1 N2 C8 61.3(5)
C5 S1 N2 C11 -126.0(4)
C5 C6 C7 C2 -1.0(10)
C7 C2 C3 C4 -1.8(10)
C8 O4 C9 C10 26.2(8)
C8 N2 C11 C10 -34.4(7)
C8 N2 C11 C12 87.5(6)
C9 O4 C8 O3 -178.7(5)
C9 O4 C8 N2 0.1(8)
C9 C10 C11 N2 56.2(6)
C9 C10 C11 C12 -65.7(7)
C10 C11 C12 C13 -84.5(8)
C11 N2 C8 O3 -176.0(6)
C11 N2 C8 O4 5.2(8)
C11 C12 C13 C14 177.2(6)
C11 C12 C13 C15 -1.8(11)
